data_7016352
loop_
_publ_author_name
'Gil, Bel\'en'
'Cooke, Gareth A.'
'Nolan, Deanne'
'O M\'aille, Gear\'oid M'
'Varughese, Sunil'
'Wang, Longsheng'
'Draper, Sylvia M.'

_publ_section_title
;
 A dinuclear extension to constrained heteroleptic Cu(i) systems.
;
_journal_issue 33
_journal_name_full 'Dalton transactions (Cambridge, England : 2003)'
_journal_page_first 8320
_journal_page_last 8327
_journal_paper_doi 10.1039/c1dt10275c
_journal_volume 40
_journal_year 2011
_chemical_formula_sum 'C75 H62 Cl2 Cu2 N8 O6 P4'
_chemical_formula_weight 1493.19
_chemical_name_systematic
;
?
;
_space_group_IT_number 14
_symmetry_cell_setting monoclinic
_symmetry_space_group_name_Hall '-P 2yn'
_symmetry_space_group_name_H-M 'P 1 21/n 1'
_atom_sites_solution_hydrogens geom
_atom_sites_solution_primary direct
_atom_sites_solution_secondary difmap
_audit_creation_method SHELXL-97
_cell_angle_alpha 90.00
_cell_angle_beta 96.897(7)
_cell_angle_gamma 90.00
_cell_formula_units_Z 4
_cell_length_a 14.570(4)
_cell_length_b 19.092(5)
_cell_length_c 26.482(8)
_cell_measurement_temperature 298(2)
_cell_volume 7313(4)
_computing_cell_refinement SAINTPLUS
_computing_data_collection SMART
_computing_data_reduction SAINTPLUS
_computing_structure_refinement 'SHELXTL (Sheldrick, 1997)'
_computing_structure_solution 'SHELXTL (Sheldrick, 1990)'
_diffrn_ambient_temperature 298(2)
_diffrn_measured_fraction_theta_full 0.987
_diffrn_measured_fraction_theta_max 0.987
_diffrn_measurement_device_type 'Bruker Apex CCD Area Detector'
_diffrn_measurement_method 'phi and omega scan'
_diffrn_radiation_monochromator graphite
_diffrn_radiation_source 'fine-focus sealed tube'
_diffrn_radiation_type MoK\a
_diffrn_radiation_wavelength 0.71073
_diffrn_reflns_av_R_equivalents 0.1526
_diffrn_reflns_av_sigmaI/netI 0.0856
_diffrn_reflns_limit_h_max 16
_diffrn_reflns_limit_h_min -16
_diffrn_reflns_limit_k_max 21
_diffrn_reflns_limit_k_min -21
_diffrn_reflns_limit_l_max 29
_diffrn_reflns_limit_l_min -29
_diffrn_reflns_number 62142
_diffrn_reflns_theta_full 23.44
_diffrn_reflns_theta_max 23.44
_diffrn_reflns_theta_min 1.32
_exptl_absorpt_coefficient_mu 0.799
_exptl_absorpt_correction_T_max 0.9172
_exptl_absorpt_correction_T_min 0.8565
_exptl_absorpt_correction_type multi-scan
_exptl_absorpt_process_details 'SADABS; Sheldrick, 1997'
_exptl_crystal_colour orange
_exptl_crystal_density_diffrn 1.356
_exptl_crystal_density_method 'not measured'
_exptl_crystal_description block
_exptl_crystal_F_000 3072
_exptl_crystal_size_max 0.20
_exptl_crystal_size_mid 0.16
_exptl_crystal_size_min 0.11
_platon_squeeze_details
;
;
_refine_diff_density_max 0.641
_refine_diff_density_min -0.601
_refine_diff_density_rms 0.077
_refine_ls_extinction_method none
_refine_ls_goodness_of_fit_ref 0.920
_refine_ls_hydrogen_treatment constr
_refine_ls_matrix_type full
_refine_ls_number_parameters 911
_refine_ls_number_reflns 10613
_refine_ls_number_restraints 12
_refine_ls_restrained_S_all 0.920
_refine_ls_R_factor_all 0.0781
_refine_ls_R_factor_gt 0.0574
_refine_ls_shift/su_max 0.012
_refine_ls_shift/su_mean 0.000
_refine_ls_structure_factor_coef Fsqd
_refine_ls_weighting_details 'calc w=1/[\s^2^(Fo^2^)+(0.0456P)^2^+10.0000P] where P=(Fo^2^+2Fc^2^)/3'
_refine_ls_weighting_scheme calc
_refine_ls_wR_factor_gt 0.1196
_refine_ls_wR_factor_ref 0.1283
_reflns_number_gt 7567
_reflns_number_total 10613
_reflns_threshold_expression >2sigma(I)
_cod_data_source_file c1dt10275c.txt
_cod_data_source_block b
_cod_depositor_comments
;
The following automatic conversions were performed:

'_symmetry_cell_setting' value 'Monoclinic' changed to 'monoclinic'
according to /home/saulius/struct/CIF-dictionaries/cif_core.dic
dictionary named 'cif_core.dic' version 2.4.1 from 2010-06-29.

Automatic conversion script
Id: cif_fix_values 1715 2011-07-08 13:25:40Z adriana 
;
_cod_original_sg_symbol_H-M P2(1)/n
_cod_database_code 7016352

loop_
_symmetry_equiv_pos_as_xyz
'x, y, z'
'-x+1/2, y+1/2, -z+1/2'
'-x, -y, -z'
'x-1/2, -y-1/2, z-1/2'

loop_
_atom_site_label
_atom_site_type_symbol
_atom_site_fract_x
_atom_site_fract_y
_atom_site_fract_z
_atom_site_U_iso_or_equiv
_atom_site_adp_type
_atom_site_occupancy
_atom_site_symmetry_multiplicity
_atom_site_calc_flag
_atom_site_refinement_flags
_atom_site_disorder_assembly
_atom_site_disorder_group
Cu1 Cu 0.24962(3) 0.80192(2) 0.110151(19) 0.03820(15) Uani 1 1 d . . .
Cu2 Cu 0.09947(3) 0.71340(2) 0.025477(19) 0.03776(15) Uani 1 1 d . . .
P1 P 0.23089(7) 0.71904(5) 0.16812(4) 0.0370(3) Uani 1 1 d . . .
P2 P 0.15234(8) 0.89393(5) 0.09249(5) 0.0417(3) Uani 1 1 d . . .
P3 P 0.10159(7) 0.63482(5) 0.08779(4) 0.0376(3) Uani 1 1 d . . .
P4 P 0.01992(7) 0.81371(6) 0.01236(5) 0.0413(3) Uani 1 1 d . . .
N1 N 0.3875(2) 0.84233(17) 0.11072(14) 0.0416(9) Uani 1 1 d . . .
N2 N 0.2874(2) 0.77156(16) 0.04021(13) 0.0366(8) Uani 1 1 d . . .
N3 N 0.2283(2) 0.73579(16) 0.00717(13) 0.0357(8) Uani 1 1 d . . .
N4 N 0.0983(2) 0.66883(16) -0.04767(13) 0.0405(9) Uani 1 1 d . . .
N5 N 0.7008(3) 0.7105(3) -0.0144(3) 0.0894(17) Uani 1 1 d . . .
N6 N 0.4440(4) 0.5796(4) -0.1587(3) 0.114(2) Uani 1 1 d . . .
C1 C 0.4273(3) 0.8898(2) 0.14363(19) 0.0550(13) Uani 1 1 d . . .
H1A H 0.4046 0.8955 0.1747 0.066 Uiso 1 1 calc R . .
C2 C 0.5006(3) 0.9303(3) 0.1330(2) 0.0661(15) Uani 1 1 d . . .
H2A H 0.5264 0.9629 0.1566 0.079 Uiso 1 1 calc R . .
C3 C 0.5355(3) 0.9227(3) 0.0876(2) 0.0699(16) Uani 1 1 d . . .
H3A H 0.5836 0.9510 0.0794 0.084 Uiso 1 1 calc R . .
C4 C 0.4975(3) 0.8719(2) 0.0543(2) 0.0604(13) Uani 1 1 d . . .
H4A H 0.5208 0.8644 0.0235 0.073 Uiso 1 1 calc R . .
C5 C 0.4242(3) 0.8321(2) 0.06731(17) 0.0414(10) Uani 1 1 d . . .
C6 C 0.3742(3) 0.78029(19) 0.03187(16) 0.0369(10) Uani 1 1 d . . .
C7 C 0.4119(3) 0.7424(2) -0.00655(17) 0.0416(10) Uani 1 1 d . . .
C8 C 0.3494(3) 0.7060(2) -0.04160(17) 0.0414(10) Uani 1 1 d . . .
C9 C 0.2557(3) 0.7077(2) -0.03447(16) 0.0388(10) Uani 1 1 d . . .
C10 C 0.1766(3) 0.6785(2) -0.06933(17) 0.0424(11) Uani 1 1 d . . .
C11 C 0.1789(3) 0.6669(3) -0.12117(18) 0.0592(13) Uani 1 1 d . . .
H11A H 0.2327 0.6748 -0.1360 0.071 Uiso 1 1 calc R . .
C12 C 0.0989(4) 0.6432(3) -0.1503(2) 0.0721(16) Uani 1 1 d . . .
H12A H 0.0989 0.6342 -0.1848 0.087 Uiso 1 1 calc R . .
C13 C 0.0205(4) 0.6333(2) -0.1277(2) 0.0595(14) Uani 1 1 d . . .
H13A H -0.0334 0.6174 -0.1466 0.071 Uiso 1 1 calc R . .
C14 C 0.0225(3) 0.6473(2) -0.07709(19) 0.0515(12) Uani 1 1 d . . .
H14A H -0.0317 0.6415 -0.0623 0.062 Uiso 1 1 calc R . .
C15 C 0.5131(3) 0.7340(2) -0.00823(19) 0.0503(12) Uani 1 1 d . . .
C16 C 0.5637(4) 0.6917(3) 0.0268(2) 0.0679(15) Uani 1 1 d . . .
H16A H 0.5366 0.6712 0.0532 0.082 Uiso 1 1 calc R . .
C17 C 0.6564(4) 0.6802(3) 0.0216(3) 0.088(2) Uani 1 1 d . . .
H17A H 0.6897 0.6499 0.0443 0.106 Uiso 1 1 calc R . .
C18 C 0.6514(4) 0.7514(3) -0.0459(3) 0.0799(17) Uani 1 1 d . . .
H18A H 0.6807 0.7731 -0.0710 0.096 Uiso 1 1 calc R . .
C19 C 0.5603(3) 0.7651(3) -0.0450(2) 0.0639(14) Uani 1 1 d . . .
H19A H 0.5295 0.7952 -0.0689 0.077 Uiso 1 1 calc R . .
C20 C 0.3841(3) 0.6620(3) -0.08161(18) 0.0505(12) Uani 1 1 d . . .
C21 C 0.3941(3) 0.5910(3) -0.0746(2) 0.0662(15) Uani 1 1 d . . .
H21A H 0.3809 0.5696 -0.0447 0.079 Uiso 1 1 calc R . .
C22 C 0.4253(4) 0.5515(4) -0.1145(3) 0.095(2) Uani 1 1 d . . .
H22A H 0.4333 0.5035 -0.1099 0.114 Uiso 1 1 calc R . .
C23 C 0.4351(5) 0.6473(5) -0.1635(3) 0.105(2) Uani 1 1 d . . .
H23A H 0.4487 0.6676 -0.1937 0.127 Uiso 1 1 calc R . .
C24 C 0.4064(4) 0.6910(3) -0.1263(2) 0.0757(16) Uani 1 1 d . . .
H24A H 0.4023 0.7392 -0.1315 0.091 Uiso 1 1 calc R . .
C25 C 0.0921(3) 0.8928(2) 0.02714(17) 0.0430(11) Uani 1 1 d . . .
H25A H 0.1377 0.8955 0.0034 0.052 Uiso 1 1 calc R . .
H25B H 0.0530 0.9339 0.0222 0.052 Uiso 1 1 calc R . .
C26 C 0.1264(3) 0.6653(2) 0.15338(15) 0.0383(10) Uani 1 1 d . . .
H26A H 0.1318 0.6247 0.1755 0.046 Uiso 1 1 calc R . .
H26B H 0.0738 0.6923 0.1616 0.046 Uiso 1 1 calc R . .
C101 C 0.3259(3) 0.6575(2) 0.18503(17) 0.0457(11) Uani 1 1 d . . .
C102 C 0.4130(3) 0.6778(3) 0.1757(2) 0.0706(16) Uani 1 1 d . . .
H10A H 0.4213 0.7208 0.1604 0.085 Uiso 1 1 calc R . .
C103 C 0.4878(4) 0.6346(4) 0.1889(3) 0.094(2) Uani 1 1 d . . .
H10B H 0.5467 0.6486 0.1829 0.113 Uiso 1 1 calc R . .
C104 C 0.4752(5) 0.5718(4) 0.2107(3) 0.093(2) Uani 1 1 d . . .
H10C H 0.5257 0.5425 0.2194 0.112 Uiso 1 1 calc R . .
C105 C 0.3905(5) 0.5512(3) 0.2201(2) 0.0829(19) Uani 1 1 d . . .
H10D H 0.3833 0.5080 0.2354 0.099 Uiso 1 1 calc R . .
C106 C 0.3144(4) 0.5932(2) 0.2072(2) 0.0652(15) Uani 1 1 d . . .
H10E H 0.2559 0.5784 0.2134 0.078 Uiso 1 1 calc R . .
C111 C 0.2096(3) 0.7552(2) 0.22996(16) 0.0408(10) Uani 1 1 d . . .
C112 C 0.2505(4) 0.8184(2) 0.24500(19) 0.0590(13) Uani 1 1 d . . .
H11B H 0.2916 0.8392 0.2252 0.071 Uiso 1 1 calc R . .
C113 C 0.2311(4) 0.8509(3) 0.2890(2) 0.0706(16) Uani 1 1 d . . .
H11C H 0.2581 0.8937 0.2986 0.085 Uiso 1 1 calc R . .
C114 C 0.1713(4) 0.8193(3) 0.3185(2) 0.0700(15) Uani 1 1 d . . .
H11D H 0.1574 0.8410 0.3481 0.084 Uiso 1 1 calc R . .
C115 C 0.1325(4) 0.7564(3) 0.30462(19) 0.0639(14) Uani 1 1 d . . .
H11E H 0.0925 0.7351 0.3249 0.077 Uiso 1 1 calc R . .
C116 C 0.1520(3) 0.7241(2) 0.26090(17) 0.0486(12) Uani 1 1 d . . .
H11F H 0.1259 0.6807 0.2520 0.058 Uiso 1 1 calc R . .
C201 C 0.2247(3) 0.9724(2) 0.09474(19) 0.0502(12) Uani 1 1 d . . .
C202 C 0.2743(3) 0.9896(3) 0.0558(2) 0.0647(14) Uani 1 1 d . . .
H20A H 0.2628 0.9667 0.0247 0.078 Uiso 1 1 calc R . .
C203 C 0.3416(4) 1.0412(3) 0.0627(3) 0.090(2) Uani 1 1 d . . .
H20B H 0.3747 1.0531 0.0360 0.108 Uiso 1 1 calc R . .
C204 C 0.3598(5) 1.0748(3) 0.1089(3) 0.091(2) Uani 1 1 d . . .
H20C H 0.4059 1.1087 0.1136 0.109 Uiso 1 1 calc R . .
C205 C 0.3104(4) 1.0585(3) 0.1473(3) 0.087(2) Uani 1 1 d . . .
H20D H 0.3222 1.0819 0.1782 0.104 Uiso 1 1 calc R . .
C206 C 0.2426(4) 1.0075(2) 0.1413(2) 0.0691(15) Uani 1 1 d . . .
H20E H 0.2091 0.9966 0.1680 0.083 Uiso 1 1 calc R . .
C211 C 0.0627(3) 0.9158(2) 0.13154(18) 0.0478(11) Uani 1 1 d . . .
C212 C 0.0396(4) 0.8681(3) 0.1667(2) 0.0676(15) Uani 1 1 d . . .
H21B H 0.0725 0.8264 0.1714 0.081 Uiso 1 1 calc R . .
C213 C -0.0315(5) 0.8815(4) 0.1950(2) 0.092(2) Uani 1 1 d . . .
H21C H -0.0461 0.8484 0.2186 0.111 Uiso 1 1 calc R . .
C214 C -0.0804(4) 0.9409(4) 0.1895(3) 0.0877(19) Uani 1 1 d . . .
H21D H -0.1280 0.9493 0.2092 0.105 Uiso 1 1 calc R . .
C215 C -0.0598(5) 0.9885(3) 0.1549(3) 0.103(2) Uani 1 1 d . . .
H21E H -0.0942 1.0295 0.1503 0.124 Uiso 1 1 calc R . .
C216 C 0.0116(4) 0.9767(3) 0.1265(3) 0.0844(19) Uani 1 1 d . . .
H21F H 0.0259 1.0106 0.1035 0.101 Uiso 1 1 calc R . .
C301 C 0.1858(3) 0.5638(2) 0.08412(15) 0.0400(10) Uani 1 1 d . . .
C302 C 0.2712(3) 0.5797(2) 0.07046(18) 0.0519(12) Uani 1 1 d . . .
H30A H 0.2853 0.6259 0.0636 0.062 Uiso 1 1 calc R . .
C303 C 0.3369(3) 0.5281(3) 0.0667(2) 0.0617(14) Uani 1 1 d . . .
H30B H 0.3950 0.5397 0.0581 0.074 Uiso 1 1 calc R . .
C304 C 0.3152(4) 0.4598(3) 0.0760(2) 0.0658(15) Uani 1 1 d . . .
H30C H 0.3585 0.4246 0.0733 0.079 Uiso 1 1 calc R . .
C305 C 0.2299(4) 0.4432(2) 0.0893(2) 0.0649(15) Uani 1 1 d . . .
H30D H 0.2155 0.3967 0.0951 0.078 Uiso 1 1 calc R . .
C306 C 0.1649(3) 0.4946(2) 0.09410(18) 0.0527(12) Uani 1 1 d . . .
H30E H 0.1077 0.4830 0.1039 0.063 Uiso 1 1 calc R . .
C311 C -0.0090(3) 0.5901(2) 0.08938(17) 0.0405(10) Uani 1 1 d . . .
C312 C -0.0510(3) 0.5617(2) 0.04447(18) 0.0566(13) Uani 1 1 d . . .
H31A H -0.0223 0.5652 0.0150 0.068 Uiso 1 1 calc R . .
C313 C -0.1349(4) 0.5282(3) 0.0430(2) 0.0685(16) Uani 1 1 d . . .
H31B H -0.1622 0.5086 0.0127 0.082 Uiso 1 1 calc R . .
C314 C -0.1784(4) 0.5236(3) 0.0860(2) 0.0701(16) Uani 1 1 d . . .
H31C H -0.2356 0.5015 0.0848 0.084 Uiso 1 1 calc R . .
C315 C -0.1379(4) 0.5513(3) 0.1300(2) 0.0779(17) Uani 1 1 d . . .
H31D H -0.1673 0.5481 0.1592 0.094 Uiso 1 1 calc R . .
C316 C -0.0534(3) 0.5843(3) 0.1319(2) 0.0647(14) Uani 1 1 d . . .
H31E H -0.0261 0.6028 0.1626 0.078 Uiso 1 1 calc R . .
C401 C -0.0836(3) 0.8260(2) 0.04332(18) 0.0476(11) Uani 1 1 d . . .
C402 C -0.1378(4) 0.8856(3) 0.0373(3) 0.0790(17) Uani 1 1 d . . .
H40A H -0.1225 0.9213 0.0159 0.095 Uiso 1 1 calc R . .
C403 C -0.2143(4) 0.8923(4) 0.0629(3) 0.097(2) Uani 1 1 d . . .
H40B H -0.2502 0.9326 0.0587 0.116 Uiso 1 1 calc R . .
C404 C -0.2381(4) 0.8401(4) 0.0945(3) 0.0868(19) Uani 1 1 d . . .
H40C H -0.2895 0.8453 0.1119 0.104 Uiso 1 1 calc R . .
C405 C -0.1863(4) 0.7813(4) 0.1002(2) 0.0815(17) Uani 1 1 d . . .
H40D H -0.2023 0.7455 0.1214 0.098 Uiso 1 1 calc R . .
C406 C -0.1099(3) 0.7743(3) 0.0746(2) 0.0601(13) Uani 1 1 d . . .
H40E H -0.0752 0.7334 0.0787 0.072 Uiso 1 1 calc R . .
C411 C -0.0171(3) 0.8229(2) -0.05583(18) 0.0467(11) Uani 1 1 d . . .
C412 C 0.0475(4) 0.8333(2) -0.0888(2) 0.0600(14) Uani 1 1 d . . .
H41A H 0.1085 0.8423 -0.0758 0.072 Uiso 1 1 calc R . .
C413 C 0.0240(4) 0.8306(3) -0.1406(2) 0.0724(16) Uani 1 1 d . . .
H41B H 0.0689 0.8372 -0.1622 0.087 Uiso 1 1 calc R . .
C414 C -0.0655(5) 0.8181(3) -0.1602(2) 0.0845(19) Uani 1 1 d . . .
H41C H -0.0820 0.8165 -0.1952 0.101 Uiso 1 1 calc R . .
C415 C -0.1305(5) 0.8079(4) -0.1279(3) 0.098(2) Uani 1 1 d . . .
H41D H -0.1915 0.7995 -0.1411 0.118 Uiso 1 1 calc R . .
C416 C -0.1067(4) 0.8100(3) -0.0758(2) 0.0756(17) Uani 1 1 d . . .
H41E H -0.1517 0.8026 -0.0542 0.091 Uiso 1 1 calc R . .
C1S C 0.8440(7) 0.6132(5) 0.2770(4) 0.161(4) Uani 1 1 d . . .
H1SA H 0.8909 0.5801 0.2693 0.193 Uiso 1 1 calc R . .
H1SB H 0.8494 0.6186 0.3136 0.193 Uiso 1 1 calc R . .
Cl1 Cl 0.8643(4) 0.69116(19) 0.25046(18) 0.261(2) Uani 1 1 d . . .
Cl2 Cl 0.7394(3) 0.5802(3) 0.2566(2) 0.311(3) Uani 1 1 d . . .
N7 N 0.0562(5) 0.4983(3) 0.2371(2) 0.0811(15) Uani 1 1 d . . .
O1 O 0.1217(5) 0.4901(5) 0.2156(4) 0.209(4) Uani 1 1 d . . .
O2 O 0.0473(4) 0.5590(3) 0.2472(2) 0.143(2) Uani 1 1 d . . .
O3 O 0.0079(6) 0.4553(4) 0.2428(2) 0.212(5) Uani 1 1 d . . .
O4 O 0.2846(9) 0.8393(6) -0.1072(5) 0.137(5) Uani 0.588(14) 1 d PD A 1
O5 O 0.4004(10) 0.8968(9) -0.0830(8) 0.202(11) Uani 0.588(14) 1 d PD A 1
O6 O 0.2844(14) 0.9066(11) -0.0478(7) 0.215(12) Uani 0.588(14) 1 d PD A 1
N8 N 0.3232(10) 0.8812(10) -0.0797(7) 0.124(12) Uani 0.588(14) 1 d PD A 1
O4' O 0.3114(12) 0.9505(6) -0.0939(8) 0.171(10) Uani 0.412(14) 1 d PD A 2
O5' O 0.3868(15) 0.8582(10) -0.0918(8) 0.127(11) Uani 0.412(14) 1 d PD A 2
O6' O 0.2741(9) 0.8670(7) -0.0503(7) 0.080(5) Uani 0.412(14) 1 d PD A 2
N8' N 0.3267(8) 0.8925(6) -0.0767(6) 0.046(6) Uani 0.412(14) 1 d PD A 2

loop_
_atom_site_aniso_label
_atom_site_aniso_U_11
_atom_site_aniso_U_22
_atom_site_aniso_U_33
_atom_site_aniso_U_23
_atom_site_aniso_U_13
_atom_site_aniso_U_12
Cu1 0.0419(3) 0.0348(3) 0.0374(3) -0.0012(2) 0.0028(2) -0.0028(2)
Cu2 0.0380(3) 0.0374(3) 0.0369(3) 0.0029(2) 0.0006(2) -0.0027(2)
P1 0.0430(6) 0.0319(6) 0.0348(6) -0.0013(5) -0.0013(5) -0.0015(4)
P2 0.0481(7) 0.0313(6) 0.0454(7) 0.0008(5) 0.0040(5) -0.0008(5)
P3 0.0442(6) 0.0326(6) 0.0346(6) 0.0003(5) -0.0010(5) -0.0036(5)
P4 0.0368(6) 0.0407(6) 0.0453(7) 0.0057(5) -0.0001(5) 0.0001(5)
N1 0.038(2) 0.040(2) 0.045(2) -0.0059(17) -0.0055(17) -0.0074(15)
N2 0.035(2) 0.0359(19) 0.037(2) -0.0030(16) -0.0008(16) -0.0035(14)
N3 0.0382(19) 0.0352(18) 0.032(2) -0.0026(16) -0.0004(16) -0.0047(15)
N4 0.044(2) 0.0367(19) 0.039(2) -0.0009(16) -0.0026(18) -0.0051(15)
N5 0.055(3) 0.096(4) 0.116(5) -0.041(4) 0.009(3) -0.001(3)
N6 0.098(4) 0.129(6) 0.122(6) -0.060(5) 0.035(4) 0.000(4)
C1 0.053(3) 0.056(3) 0.054(3) -0.013(2) 0.000(2) -0.008(2)
C2 0.049(3) 0.064(3) 0.084(4) -0.027(3) 0.000(3) -0.018(2)
C3 0.046(3) 0.066(3) 0.100(5) -0.028(3) 0.019(3) -0.024(2)
C4 0.056(3) 0.054(3) 0.073(4) -0.014(3) 0.018(3) -0.012(2)
C5 0.039(2) 0.039(2) 0.046(3) -0.006(2) 0.003(2) -0.0008(19)
C6 0.035(2) 0.033(2) 0.043(3) -0.0024(19) 0.0025(19) -0.0040(17)
C7 0.042(2) 0.040(2) 0.043(3) 0.000(2) 0.008(2) -0.0037(19)
C8 0.043(3) 0.039(2) 0.042(3) -0.002(2) 0.005(2) -0.0032(19)
C9 0.045(3) 0.034(2) 0.036(3) -0.004(2) 0.000(2) -0.0043(18)
C10 0.047(3) 0.040(2) 0.038(3) -0.001(2) -0.001(2) -0.0019(19)
C11 0.056(3) 0.083(4) 0.039(3) -0.014(3) 0.004(2) -0.005(3)
C12 0.080(4) 0.088(4) 0.044(3) -0.015(3) -0.011(3) -0.005(3)
C13 0.064(3) 0.060(3) 0.050(3) -0.005(3) -0.013(3) -0.015(2)
C14 0.050(3) 0.047(3) 0.054(3) 0.002(2) -0.008(2) -0.011(2)
C15 0.049(3) 0.047(3) 0.054(3) -0.015(2) 0.002(2) 0.002(2)
C16 0.057(3) 0.068(3) 0.077(4) -0.004(3) -0.001(3) 0.000(3)
C17 0.065(4) 0.078(4) 0.116(6) -0.008(4) -0.013(4) 0.014(3)
C18 0.051(4) 0.105(5) 0.086(5) -0.023(4) 0.016(3) -0.012(3)
C19 0.044(3) 0.082(4) 0.068(4) -0.006(3) 0.014(3) -0.003(2)
C20 0.042(3) 0.059(3) 0.050(3) -0.017(2) 0.007(2) -0.007(2)
C21 0.059(3) 0.064(3) 0.074(4) -0.023(3) 0.002(3) 0.004(3)
C22 0.079(4) 0.076(4) 0.126(7) -0.043(5) -0.003(5) 0.012(3)
C23 0.106(5) 0.138(7) 0.079(5) -0.043(5) 0.040(4) -0.029(5)
C24 0.086(4) 0.081(4) 0.065(4) -0.026(3) 0.028(3) -0.025(3)
C25 0.043(2) 0.038(2) 0.047(3) 0.006(2) 0.002(2) -0.0017(18)
C26 0.043(2) 0.037(2) 0.035(2) -0.0002(19) 0.0013(19) -0.0020(18)
C101 0.054(3) 0.042(3) 0.038(3) -0.004(2) -0.007(2) 0.002(2)
C102 0.052(3) 0.063(3) 0.094(5) 0.015(3) -0.002(3) 0.007(3)
C103 0.058(4) 0.097(5) 0.127(6) 0.025(4) 0.006(4) 0.020(3)
C104 0.079(5) 0.085(5) 0.110(6) 0.001(4) -0.016(4) 0.041(4)
C105 0.098(5) 0.050(3) 0.094(5) 0.008(3) -0.016(4) 0.020(3)
C106 0.071(3) 0.049(3) 0.070(4) 0.009(3) -0.014(3) 0.003(2)
C111 0.047(3) 0.036(2) 0.037(3) 0.001(2) -0.004(2) 0.0017(19)
C112 0.075(3) 0.051(3) 0.051(3) -0.007(2) 0.005(3) -0.017(2)
C113 0.100(4) 0.052(3) 0.059(4) -0.023(3) 0.007(3) -0.021(3)
C114 0.078(4) 0.076(4) 0.056(4) -0.024(3) 0.008(3) -0.002(3)
C115 0.072(4) 0.074(4) 0.046(3) -0.007(3) 0.009(3) -0.015(3)
C116 0.062(3) 0.042(3) 0.041(3) -0.005(2) 0.000(2) -0.005(2)
C201 0.056(3) 0.030(2) 0.062(3) 0.001(2) -0.004(3) 0.000(2)
C202 0.068(3) 0.058(3) 0.067(4) 0.008(3) 0.003(3) -0.018(3)
C203 0.089(4) 0.086(4) 0.095(5) 0.030(4) 0.010(4) -0.030(4)
C204 0.088(5) 0.055(4) 0.122(6) 0.010(4) -0.013(4) -0.027(3)
C205 0.098(5) 0.049(3) 0.106(6) -0.015(3) -0.019(4) -0.016(3)
C206 0.084(4) 0.047(3) 0.076(4) -0.011(3) 0.008(3) -0.009(3)
C211 0.053(3) 0.043(3) 0.049(3) -0.004(2) 0.011(2) -0.002(2)
C212 0.076(4) 0.074(4) 0.056(3) 0.009(3) 0.017(3) 0.014(3)
C213 0.106(5) 0.116(6) 0.062(4) 0.011(4) 0.038(4) 0.010(4)
C214 0.083(4) 0.092(5) 0.095(5) -0.030(4) 0.040(4) -0.004(4)
C215 0.095(5) 0.063(4) 0.160(8) -0.021(4) 0.053(5) 0.025(3)
C216 0.091(4) 0.049(3) 0.120(6) 0.013(3) 0.044(4) 0.019(3)
C301 0.055(3) 0.035(2) 0.028(2) 0.0009(18) -0.004(2) -0.0006(19)
C302 0.056(3) 0.042(3) 0.056(3) 0.007(2) 0.001(2) -0.001(2)
C303 0.056(3) 0.061(3) 0.069(4) 0.011(3) 0.011(3) 0.009(3)
C304 0.073(4) 0.053(3) 0.067(4) -0.002(3) -0.010(3) 0.022(3)
C305 0.073(4) 0.042(3) 0.075(4) 0.004(3) -0.011(3) 0.009(3)
C306 0.054(3) 0.046(3) 0.057(3) 0.010(2) -0.002(2) -0.002(2)
C311 0.049(3) 0.029(2) 0.041(3) 0.0037(19) -0.001(2) -0.0016(18)
C312 0.069(3) 0.058(3) 0.041(3) -0.004(2) 0.000(2) -0.014(2)
C313 0.065(4) 0.069(3) 0.065(4) -0.003(3) -0.018(3) -0.023(3)
C314 0.056(3) 0.074(4) 0.078(4) 0.007(3) -0.003(3) -0.022(3)
C315 0.066(4) 0.103(5) 0.067(4) -0.006(3) 0.016(3) -0.031(3)
C316 0.063(3) 0.085(4) 0.044(3) -0.005(3) -0.001(3) -0.027(3)
C401 0.037(2) 0.056(3) 0.049(3) -0.003(2) 0.001(2) -0.002(2)
C402 0.061(4) 0.070(4) 0.111(5) 0.021(3) 0.030(3) 0.020(3)
C403 0.062(4) 0.098(5) 0.134(7) -0.003(5) 0.032(4) 0.032(3)
C404 0.056(4) 0.127(6) 0.082(5) -0.015(4) 0.024(3) 0.004(4)
C405 0.058(4) 0.109(5) 0.080(4) 0.016(4) 0.021(3) -0.002(3)
C406 0.050(3) 0.068(3) 0.063(3) 0.008(3) 0.009(3) 0.005(2)
C411 0.044(3) 0.043(3) 0.050(3) 0.009(2) -0.005(2) 0.0044(19)
C412 0.062(3) 0.055(3) 0.060(4) 0.010(3) -0.006(3) -0.006(2)
C413 0.099(5) 0.064(3) 0.053(4) 0.006(3) 0.007(3) -0.004(3)
C414 0.112(6) 0.080(4) 0.054(4) 0.006(3) -0.022(4) 0.012(4)
C415 0.070(4) 0.136(6) 0.078(5) -0.001(4) -0.033(4) 0.001(4)
C416 0.055(3) 0.111(5) 0.057(4) 0.005(3) -0.008(3) -0.003(3)
C1S 0.152(8) 0.197(10) 0.141(9) -0.021(8) 0.046(7) -0.055(7)
Cl1 0.409(7) 0.160(3) 0.224(4) -0.011(3) 0.075(4) -0.018(3)
Cl2 0.178(3) 0.485(8) 0.274(5) 0.002(5) 0.050(3) -0.128(4)
N7 0.107(5) 0.073(4) 0.057(3) 0.002(3) -0.014(3) -0.007(3)
O1 0.136(6) 0.273(10) 0.221(9) -0.050(7) 0.042(6) 0.028(6)
O2 0.204(6) 0.104(4) 0.104(4) -0.013(3) -0.043(4) 0.016(4)
O3 0.330(10) 0.212(7) 0.082(4) 0.031(4) -0.017(5) -0.202(8)
O4 0.150(11) 0.109(8) 0.156(12) -0.001(8) 0.039(8) -0.014(7)
O5 0.081(10) 0.179(16) 0.34(2) 0.121(15) -0.019(10) -0.045(11)
O6 0.27(2) 0.25(3) 0.126(14) -0.080(18) 0.036(13) 0.107(18)
N8 0.20(3) 0.067(11) 0.105(19) -0.018(11) 0.020(19) -0.037(14)
O4' 0.211(19) 0.074(10) 0.24(2) 0.055(11) 0.069(15) 0.005(10)
O5' 0.15(2) 0.117(15) 0.133(15) 0.064(12) 0.094(15) 0.067(14)
O6' 0.061(7) 0.101(10) 0.086(12) 0.027(8) 0.035(6) 0.008(6)
N8' 0.027(8) 0.049(11) 0.061(14) 0.013(8) 0.007(8) 0.007(6)

loop_
_atom_type_symbol
_atom_type_description
_atom_type_scat_dispersion_real
_atom_type_scat_dispersion_imag
_atom_type_scat_source
C C 0.0033 0.0016 'International Tables Vol C Tables 4.2.6.8 and 6.1.1.4'
H H 0.0000 0.0000 'International Tables Vol C Tables 4.2.6.8 and 6.1.1.4'
N N 0.0061 0.0033 'International Tables Vol C Tables 4.2.6.8 and 6.1.1.4'
O O 0.0106 0.0060 'International Tables Vol C Tables 4.2.6.8 and 6.1.1.4'
P P 0.1023 0.0942 'International Tables Vol C Tables 4.2.6.8 and 6.1.1.4'
Cu Cu 0.3201 1.2651 'International Tables Vol C Tables 4.2.6.8 and 6.1.1.4'
Cl Cl 0.1484 0.1585 'International Tables Vol C Tables 4.2.6.8 and 6.1.1.4'

loop_
_geom_angle_atom_site_label_1
_geom_angle_atom_site_label_2
_geom_angle_atom_site_label_3
_geom_angle
N2 Cu1 N1 76.04(13)
N2 Cu1 P1 118.70(9)
N1 Cu1 P1 116.01(10)
N2 Cu1 P2 104.96(9)
N1 Cu1 P2 106.47(9)
P1 Cu1 P2 124.21(5)
N3 Cu2 N4 76.89(13)
N3 Cu2 P3 112.70(9)
N4 Cu2 P3 113.92(10)
N3 Cu2 P4 104.91(9)
N4 Cu2 P4 104.74(9)
P3 Cu2 P4 130.57(5)
C101 P1 C111 103.12(19)
C101 P1 C26 106.08(19)
C111 P1 C26 100.04(19)
C101 P1 Cu1 118.00(16)
C111 P1 Cu1 113.09(14)
C26 P1 Cu1 114.44(13)
C211 P2 C201 104.2(2)
C211 P2 C25 104.1(2)
C201 P2 C25 104.4(2)
C211 P2 Cu1 122.47(16)
C201 P2 Cu1 106.50(14)
C25 P2 Cu1 113.51(14)
C26 P3 C311 101.61(19)
C26 P3 C301 103.21(18)
C311 P3 C301 104.63(19)
C26 P3 Cu2 118.24(14)
C311 P3 Cu2 113.41(13)
C301 P3 Cu2 114.05(15)
C401 P4 C411 105.7(2)
C401 P4 C25 106.3(2)
C411 P4 C25 102.9(2)
C401 P4 Cu2 118.83(16)
C411 P4 Cu2 108.68(15)
C25 P4 Cu2 113.13(14)
C5 N1 C1 118.1(4)
C5 N1 Cu1 114.3(3)
C1 N1 Cu1 125.3(3)
C6 N2 N3 120.6(3)
C6 N2 Cu1 118.4(3)
N3 N2 Cu1 120.4(3)
C9 N3 N2 120.9(3)
C9 N3 Cu2 119.3(3)
N2 N3 Cu2 119.3(3)
C14 N4 C10 118.4(4)
C14 N4 Cu2 125.0(3)
C10 N4 Cu2 114.8(3)
C18 N5 C17 115.9(6)
C23 N6 C22 117.0(6)
N1 C1 C2 122.2(5)
N1 C1 H1A 118.9
C2 C1 H1A 118.9
C3 C2 C1 120.0(5)
C3 C2 H2A 120.0
C1 C2 H2A 120.0
C2 C3 C4 118.2(5)
C2 C3 H3A 120.9
C4 C3 H3A 120.9
C3 C4 C5 119.1(5)
C3 C4 H4A 120.5
C5 C4 H4A 120.5
N1 C5 C4 122.2(4)
N1 C5 C6 114.9(4)
C4 C5 C6 122.6(4)
N2 C6 C7 121.3(3)
N2 C6 C5 112.6(4)
C7 C6 C5 126.1(4)
C8 C7 C6 116.9(4)
C8 C7 C15 119.6(4)
C6 C7 C15 123.3(4)
C9 C8 C7 117.7(4)
C9 C8 C20 121.9(4)
C7 C8 C20 120.1(4)
N3 C9 C8 121.0(4)
N3 C9 C10 112.1(4)
C8 C9 C10 126.9(4)
N4 C10 C11 121.2(4)
N4 C10 C9 114.7(4)
C11 C10 C9 124.0(4)
C12 C11 C10 118.6(5)
C12 C11 H11A 120.7
C10 C11 H11A 120.7
C13 C12 C11 119.5(5)
C13 C12 H12A 120.3
C11 C12 H12A 120.3
C12 C13 C14 118.9(4)
C12 C13 H13A 120.6
C14 C13 H13A 120.6
N4 C14 C13 123.5(5)
N4 C14 H14A 118.3
C13 C14 H14A 118.3
C16 C15 C19 116.9(5)
C16 C15 C7 119.7(5)
C19 C15 C7 123.4(4)
C15 C16 C17 118.3(6)
C15 C16 H16A 120.9
C17 C16 H16A 120.9
N5 C17 C16 123.9(6)
N5 C17 H17A 118.0
C16 C17 H17A 118.0
N5 C18 C19 125.0(6)
N5 C18 H18A 117.5
C19 C18 H18A 117.5
C18 C19 C15 119.9(6)
C18 C19 H19A 120.1
C15 C19 H19A 120.1
C21 C20 C24 118.8(5)
C21 C20 C8 120.1(5)
C24 C20 C8 121.2(5)
C20 C21 C22 117.5(6)
C20 C21 H21A 121.2
C22 C21 H21A 121.2
N6 C22 C21 123.6(7)
N6 C22 H22A 118.2
C21 C22 H22A 118.2
N6 C23 C24 123.9(7)
N6 C23 H23A 118.0
C24 C23 H23A 118.0
C20 C24 C23 119.1(6)
C20 C24 H24A 120.4
C23 C24 H24A 120.4
P2 C25 P4 113.7(2)
P2 C25 H25A 108.8
P4 C25 H25A 108.8
P2 C25 H25B 108.8
P4 C25 H25B 108.8
H25A C25 H25B 107.7
P3 C26 P1 116.4(2)
P3 C26 H26A 108.2
P1 C26 H26A 108.2
P3 C26 H26B 108.2
P1 C26 H26B 108.2
H26A C26 H26B 107.3
C102 C101 C106 119.3(4)
C102 C101 P1 117.5(3)
C106 C101 P1 123.2(4)
C103 C102 C101 120.2(5)
C103 C102 H10A 119.9
C101 C102 H10A 119.9
C104 C103 C102 119.7(6)
C104 C103 H10B 120.2
C102 C103 H10B 120.2
C105 C104 C103 120.8(5)
C105 C104 H10C 119.6
C103 C104 H10C 119.6
C104 C105 C106 120.8(6)
C104 C105 H10D 119.6
C106 C105 H10D 119.6
C105 C106 C101 119.2(5)
C105 C106 H10E 120.4
C101 C106 H10E 120.4
C116 C111 C112 118.5(4)
C116 C111 P1 123.3(3)
C112 C111 P1 118.1(4)
C113 C112 C111 120.7(5)
C113 C112 H11B 119.7
C111 C112 H11B 119.7
C112 C113 C114 119.4(5)
C112 C113 H11C 120.3
C114 C113 H11C 120.3
C115 C114 C113 120.3(5)
C115 C114 H11D 119.9
C113 C114 H11D 119.9
C114 C115 C116 120.2(5)
C114 C115 H11E 119.9
C116 C115 H11E 119.9
C115 C116 C111 120.9(4)
C115 C116 H11F 119.6
C111 C116 H11F 119.6
C202 C201 C206 119.3(4)
C202 C201 P2 121.8(4)
C206 C201 P2 117.8(4)
C201 C202 C203 120.1(6)
C201 C202 H20A 120.0
C203 C202 H20A 120.0
C204 C203 C202 120.3(6)
C204 C203 H20B 119.8
C202 C203 H20B 119.8
C205 C204 C203 119.9(6)
C205 C204 H20C 120.1
C203 C204 H20C 120.1
C204 C205 C206 120.9(6)
C204 C205 H20D 119.6
C206 C205 H20D 119.6
C205 C206 C201 119.5(6)
C205 C206 H20E 120.2
C201 C206 H20E 120.2
C212 C211 C216 116.9(5)
C212 C211 P2 119.1(4)
C216 C211 P2 123.9(4)
C211 C212 C213 120.6(5)
C211 C212 H21B 119.7
C213 C212 H21B 119.7
C214 C213 C212 121.6(6)
C214 C213 H21C 119.2
C212 C213 H21C 119.2
C213 C214 C215 119.1(6)
C213 C214 H21D 120.4
C215 C214 H21D 120.4
C214 C215 C216 120.4(6)
C214 C215 H21E 119.8
C216 C215 H21E 119.8
C215 C216 C211 121.4(6)
C215 C216 H21F 119.3
C211 C216 H21F 119.3
C302 C301 C306 119.1(4)
C302 C301 P3 118.9(3)
C306 C301 P3 122.0(4)
C301 C302 C303 121.3(4)
C301 C302 H30A 119.4
C303 C302 H30A 119.4
C304 C303 C302 119.2(5)
C304 C303 H30B 120.4
C302 C303 H30B 120.4
C305 C304 C303 120.1(5)
C305 C304 H30C 119.9
C303 C304 H30C 119.9
C304 C305 C306 120.9(5)
C304 C305 H30D 119.5
C306 C305 H30D 119.5
C305 C306 C301 119.4(5)
C305 C306 H30E 120.3
C301 C306 H30E 120.3
C316 C311 C312 118.2(4)
C316 C311 P3 124.2(3)
C312 C311 P3 117.6(4)
C313 C312 C311 120.5(5)
C313 C312 H31A 119.7
C311 C312 H31A 119.7
C314 C313 C312 120.2(5)
C314 C313 H31B 119.9
C312 C313 H31B 119.9
C315 C314 C313 119.6(5)
C315 C314 H31C 120.2
C313 C314 H31C 120.2
C314 C315 C316 120.5(6)
C314 C315 H31D 119.8
C316 C315 H31D 119.8
C311 C316 C315 121.0(5)
C311 C316 H31E 119.5
C315 C316 H31E 119.5
C406 C401 C402 117.6(5)
C406 C401 P4 119.2(4)
C402 C401 P4 123.2(4)
C403 C402 C401 120.2(6)
C403 C402 H40A 119.9
C401 C402 H40A 119.9
C404 C403 C402 120.9(6)
C404 C403 H40B 119.6
C402 C403 H40B 119.6
C405 C404 C403 119.4(6)
C405 C404 H40C 120.3
C403 C404 H40C 120.3
C404 C405 C406 119.9(6)
C404 C405 H40D 120.1
C406 C405 H40D 120.1
C401 C406 C405 122.0(5)
C401 C406 H40E 119.0
C405 C406 H40E 119.0
C416 C411 C412 118.3(5)
C416 C411 P4 121.2(4)
C412 C411 P4 119.8(3)
C411 C412 C413 121.4(5)
C411 C412 H41A 119.3
C413 C412 H41A 119.3
C414 C413 C412 119.9(6)
C414 C413 H41B 120.1
C412 C413 H41B 120.1
C415 C414 C413 119.3(6)
C415 C414 H41C 120.3
C413 C414 H41C 120.3
C414 C415 C416 120.8(6)
C414 C415 H41D 119.6
C416 C415 H41D 119.6
C411 C416 C415 120.2(6)
C411 C416 H41E 119.9
C415 C416 H41E 119.9
Cl2 C1S Cl1 113.3(7)
Cl2 C1S H1SA 108.9
Cl1 C1S H1SA 108.9
Cl2 C1S H1SB 108.9
Cl1 C1S H1SB 108.9
H1SA C1S H1SB 107.7
O3 N7 O1 122.2(9)
O3 N7 O2 126.9(10)
O1 N7 O2 110.6(8)
O5 N8 O6 119.6(8)
O5 N8 O4 121.1(8)
O6 N8 O4 119.2(7)
O5' N8' O6' 121.0(8)
O5' N8' O4' 119.0(7)
O6' N8' O4' 119.3(7)

loop_
_geom_bond_atom_site_label_1
_geom_bond_atom_site_label_2
_geom_bond_distance
Cu1 N2 2.077(4)
Cu1 N1 2.150(3)
Cu1 P1 2.2440(13)
Cu1 P2 2.2703(12)
Cu2 N3 2.040(3)
Cu2 N4 2.114(4)
Cu2 P3 2.2277(13)
Cu2 P4 2.2438(13)
P1 C101 1.830(4)
P1 C111 1.838(4)
P1 C26 1.838(4)
P2 C211 1.810(5)
P2 C201 1.829(4)
P2 C25 1.844(4)
P3 C26 1.826(4)
P3 C311 1.828(4)
P3 C301 1.839(4)
P4 C401 1.816(5)
P4 C411 1.830(5)
P4 C25 1.854(4)
N1 C5 1.339(5)
N1 C1 1.340(5)
N2 C6 1.319(5)
N2 N3 1.339(4)
N3 C9 1.330(5)
N4 C14 1.337(5)
N4 C10 1.350(5)
N5 C18 1.296(8)
N5 C17 1.344(9)
N6 C23 1.303(9)
N6 C22 1.344(9)
C1 C2 1.375(7)
C1 H1A 0.9300
C2 C3 1.367(8)
C2 H2A 0.9300
C3 C4 1.382(7)
C3 H3A 0.9300
C4 C5 1.387(6)
C4 H4A 0.9300
C5 C6 1.492(5)
C6 C7 1.413(6)
C7 C8 1.403(6)
C7 C15 1.489(6)
C8 C9 1.400(6)
C8 C20 1.489(6)
C9 C10 1.495(6)
C10 C11 1.395(6)
C11 C12 1.393(6)
C11 H11A 0.9300
C12 C13 1.363(7)
C12 H12A 0.9300
C13 C14 1.365(7)
C13 H13A 0.9300
C14 H14A 0.9300
C15 C16 1.376(7)
C15 C19 1.390(7)
C16 C17 1.392(8)
C16 H16A 0.9300
C17 H17A 0.9300
C18 C19 1.356(7)
C18 H18A 0.9300
C19 H19A 0.9300
C20 C21 1.373(7)
C20 C24 1.380(7)
C21 C22 1.417(9)
C21 H21A 0.9300
C22 H22A 0.9300
C23 C24 1.395(9)
C23 H23A 0.9300
C24 H24A 0.9300
C25 H25A 0.9700
C25 H25B 0.9700
C26 H26A 0.9700
C26 H26B 0.9700
C101 C102 1.377(7)
C101 C106 1.381(6)
C102 C103 1.379(7)
C102 H10A 0.9300
C103 C104 1.353(9)
C103 H10B 0.9300
C104 C105 1.347(9)
C104 H10C 0.9300
C105 C106 1.378(7)
C105 H10D 0.9300
C106 H10E 0.9300
C111 C116 1.376(6)
C111 C112 1.384(6)
C112 C113 1.378(7)
C112 H11B 0.9300
C113 C114 1.379(8)
C113 H11C 0.9300
C114 C115 1.359(7)
C114 H11D 0.9300
C115 C116 1.371(7)
C115 H11E 0.9300
C116 H11F 0.9300
C201 C202 1.368(7)
C201 C206 1.401(7)
C202 C203 1.386(7)
C202 H20A 0.9300
C203 C204 1.380(9)
C203 H20B 0.9300
C204 C205 1.351(9)
C204 H20C 0.9300
C205 C206 1.383(7)
C205 H20D 0.9300
C206 H20E 0.9300
C211 C212 1.372(7)
C211 C216 1.378(6)
C212 C213 1.375(8)
C212 H21B 0.9300
C213 C214 1.338(8)
C213 H21C 0.9300
C214 C215 1.350(9)
C214 H21D 0.9300
C215 C216 1.374(8)
C215 H21E 0.9300
C216 H21F 0.9300
C301 C302 1.372(6)
C301 C306 1.388(6)
C302 C303 1.385(6)
C302 H30A 0.9300
C303 C304 1.372(7)
C303 H30B 0.9300
C304 C305 1.368(7)
C304 H30C 0.9300
C305 C306 1.380(7)
C305 H30D 0.9300
C306 H30E 0.9300
C311 C316 1.370(7)
C311 C312 1.382(6)
C312 C313 1.376(7)
C312 H31A 0.9300
C313 C314 1.371(8)
C313 H31B 0.9300
C314 C315 1.350(7)
C314 H31C 0.9300
C315 C316 1.378(7)
C315 H31D 0.9300
C316 H31E 0.9300
C401 C406 1.373(7)
C401 C402 1.383(6)
C402 C403 1.378(8)
C402 H40A 0.9300
C403 C404 1.373(9)
C403 H40B 0.9300
C404 C405 1.352(8)
C404 H40C 0.9300
C405 C406 1.377(7)
C405 H40D 0.9300
C406 H40E 0.9300
C411 C416 1.371(6)
C411 C412 1.373(7)
C412 C413 1.375(7)
C412 H41A 0.9300
C413 C414 1.365(8)
C413 H41B 0.9300
C414 C415 1.362(9)
C414 H41C 0.9300
C415 C416 1.383(9)
C415 H41D 0.9300
C416 H41E 0.9300
C1S Cl2 1.677(9)
C1S Cl1 1.687(10)
C1S H1SA 0.9700
C1S H1SB 0.9700
N7 O3 1.102(7)
N7 O1 1.180(8)
N7 O2 1.200(6)
O4 N8 1.178(11)
O5 N8 1.176(11)
O6 N8 1.177(11)
O4' N8' 1.208(10)
O5' N8' 1.199(11)
O6' N8' 1.202(11)

loop_
_geom_torsion_atom_site_label_1
_geom_torsion_atom_site_label_2
_geom_torsion_atom_site_label_3
_geom_torsion_atom_site_label_4
_geom_torsion
N2 Cu1 P1 C101 53.54(18)
N1 Cu1 P1 C101 -34.24(19)
P2 Cu1 P1 C101 -169.73(15)
N2 Cu1 P1 C111 173.95(17)
N1 Cu1 P1 C111 86.17(18)
P2 Cu1 P1 C111 -49.32(15)
N2 Cu1 P1 C26 -72.35(18)
N1 Cu1 P1 C26 -160.13(18)
P2 Cu1 P1 C26 64.38(16)
N2 Cu1 P2 C211 152.40(19)
N1 Cu1 P2 C211 -128.1(2)
P1 Cu1 P2 C211 10.88(18)
N2 Cu1 P2 C201 -88.2(2)
N1 Cu1 P2 C201 -8.6(2)
P1 Cu1 P2 C201 130.30(18)
N2 Cu1 P2 C25 26.08(18)
N1 Cu1 P2 C25 105.63(18)
P1 Cu1 P2 C25 -115.44(15)
N3 Cu2 P3 C26 82.50(19)
N4 Cu2 P3 C26 167.72(18)
P4 Cu2 P3 C26 -54.01(17)
N3 Cu2 P3 C311 -158.72(18)
N4 Cu2 P3 C311 -73.50(19)
P4 Cu2 P3 C311 64.77(16)
N3 Cu2 P3 C301 -39.08(17)
N4 Cu2 P3 C301 46.14(18)
P4 Cu2 P3 C301 -175.59(14)
N3 Cu2 P4 C401 -159.67(19)
N4 Cu2 P4 C401 120.27(19)
P3 Cu2 P4 C401 -20.74(18)
N3 Cu2 P4 C411 79.54(19)
N4 Cu2 P4 C411 -0.52(19)
P3 Cu2 P4 C411 -141.54(16)
N3 Cu2 P4 C25 -34.04(19)
N4 Cu2 P4 C25 -114.10(19)
P3 Cu2 P4 C25 104.88(17)
N2 Cu1 N1 C5 3.6(3)
P1 Cu1 N1 C5 119.1(3)
P2 Cu1 N1 C5 -98.1(3)
N2 Cu1 N1 C1 165.8(4)
P1 Cu1 N1 C1 -78.7(4)
P2 Cu1 N1 C1 64.1(4)
N1 Cu1 N2 C6 9.3(3)
P1 Cu1 N2 C6 -102.9(3)
P2 Cu1 N2 C6 113.0(3)
N1 Cu1 N2 N3 -179.2(3)
P1 Cu1 N2 N3 68.5(3)
P2 Cu1 N2 N3 -75.6(3)
C6 N2 N3 C9 0.7(5)
Cu1 N2 N3 C9 -170.6(3)
C6 N2 N3 Cu2 172.7(3)
Cu1 N2 N3 Cu2 1.5(4)
N4 Cu2 N3 C9 -8.2(3)
P3 Cu2 N3 C9 102.5(3)
P4 Cu2 N3 C9 -110.2(3)
N4 Cu2 N3 N2 179.7(3)
P3 Cu2 N3 N2 -69.6(3)
P4 Cu2 N3 N2 77.6(3)
N3 Cu2 N4 C14 -166.1(3)
P3 Cu2 N4 C14 84.6(3)
P4 Cu2 N4 C14 -63.9(3)
N3 Cu2 N4 C10 -1.9(3)
P3 Cu2 N4 C10 -111.2(3)
P4 Cu2 N4 C10 100.3(3)
C5 N1 C1 C2 3.6(7)
Cu1 N1 C1 C2 -158.0(4)
N1 C1 C2 C3 -0.3(8)
C1 C2 C3 C4 -2.4(8)
C2 C3 C4 C5 1.8(8)
C1 N1 C5 C4 -4.2(6)
Cu1 N1 C5 C4 159.4(4)
C1 N1 C5 C6 -178.0(4)
Cu1 N1 C5 C6 -14.4(4)
C3 C4 C5 N1 1.5(7)
C3 C4 C5 C6 174.9(4)
N3 N2 C6 C7 -11.5(6)
Cu1 N2 C6 C7 159.9(3)
N3 N2 C6 C5 169.3(3)
Cu1 N2 C6 C5 -19.3(4)
N1 C5 C6 N2 22.0(5)
C4 C5 C6 N2 -151.8(4)
N1 C5 C6 C7 -157.1(4)
C4 C5 C6 C7 29.1(7)
N2 C6 C7 C8 12.3(6)
C5 C6 C7 C8 -168.7(4)
N2 C6 C7 C15 -161.7(4)
C5 C6 C7 C15 17.3(7)
C6 C7 C8 C9 -2.8(6)
C15 C7 C8 C9 171.5(4)
C6 C7 C8 C20 -176.9(4)
C15 C7 C8 C20 -2.7(6)
N2 N3 C9 C8 9.0(6)
Cu2 N3 C9 C8 -163.0(3)
N2 N3 C9 C10 -172.4(3)
Cu2 N3 C9 C10 15.6(4)
C7 C8 C9 N3 -7.5(6)
C20 C8 C9 N3 166.5(4)
C7 C8 C9 C10 174.1(4)
C20 C8 C9 C10 -11.9(7)
C14 N4 C10 C11 0.3(6)
Cu2 N4 C10 C11 -165.0(3)
C14 N4 C10 C9 175.7(4)
Cu2 N4 C10 C9 10.3(4)
N3 C9 C10 N4 -16.6(5)
C8 C9 C10 N4 161.9(4)
N3 C9 C10 C11 158.5(4)
C8 C9 C10 C11 -22.9(7)
N4 C10 C11 C12 -1.5(7)
C9 C10 C11 C12 -176.4(4)
C10 C11 C12 C13 1.2(8)
C11 C12 C13 C14 0.3(8)
C10 N4 C14 C13 1.3(6)
Cu2 N4 C14 C13 165.0(3)
C12 C13 C14 N4 -1.6(7)
C8 C7 C15 C16 -102.5(5)
C6 C7 C15 C16 71.4(6)
C8 C7 C15 C19 75.0(6)
C6 C7 C15 C19 -111.1(5)
C19 C15 C16 C17 -3.0(7)
C7 C15 C16 C17 174.6(4)
C18 N5 C17 C16 -1.1(9)
C15 C16 C17 N5 2.9(9)
C17 N5 C18 C19 -0.3(9)
N5 C18 C19 C15 0.0(9)
C16 C15 C19 C18 1.8(7)
C7 C15 C19 C18 -175.8(4)
C9 C8 C20 C21 -76.4(6)
C7 C8 C20 C21 97.5(5)
C9 C8 C20 C24 103.2(5)
C7 C8 C20 C24 -82.9(6)
C24 C20 C21 C22 -1.1(7)
C8 C20 C21 C22 178.5(4)
C23 N6 C22 C21 2.2(11)
C20 C21 C22 N6 -1.1(9)
C22 N6 C23 C24 -1.0(11)
C21 C20 C24 C23 2.2(8)
C8 C20 C24 C23 -177.4(5)
N6 C23 C24 C20 -1.1(10)
C211 P2 C25 P4 -75.7(3)
C201 P2 C25 P4 175.3(2)
Cu1 P2 C25 P4 59.8(3)
C401 P4 C25 P2 76.2(3)
C411 P4 C25 P2 -173.0(2)
Cu2 P4 C25 P2 -55.9(3)
C311 P3 C26 P1 -176.3(2)
C301 P3 C26 P1 75.4(3)
Cu2 P3 C26 P1 -51.5(3)
C101 P1 C26 P3 -87.5(3)
C111 P1 C26 P3 165.6(2)
Cu1 P1 C26 P3 44.4(3)
C111 P1 C101 C102 -103.9(4)
C26 P1 C101 C102 151.4(4)
Cu1 P1 C101 C102 21.5(4)
C111 P1 C101 C106 74.9(4)
C26 P1 C101 C106 -29.8(5)
Cu1 P1 C101 C106 -159.6(4)
C106 C101 C102 C103 -0.8(8)
P1 C101 C102 C103 178.1(5)
C101 C102 C103 C104 0.7(10)
C102 C103 C104 C105 -0.6(11)
C103 C104 C105 C106 0.7(11)
C104 C105 C106 C101 -0.8(9)
C102 C101 C106 C105 0.8(8)
P1 C101 C106 C105 -178.0(4)
C101 P1 C111 C116 -86.5(4)
C26 P1 C111 C116 22.8(4)
Cu1 P1 C111 C116 144.9(3)
C101 P1 C111 C112 96.4(4)
C26 P1 C111 C112 -154.4(3)
Cu1 P1 C111 C112 -32.2(4)
C116 C111 C112 C113 -2.6(7)
P1 C111 C112 C113 174.7(4)
C111 C112 C113 C114 1.0(8)
C112 C113 C114 C115 0.6(9)
C113 C114 C115 C116 -0.5(8)
C114 C115 C116 C111 -1.1(7)
C112 C111 C116 C115 2.6(7)
P1 C111 C116 C115 -174.5(3)
C211 P2 C201 C202 -152.2(4)
C25 P2 C201 C202 -43.2(4)
Cu1 P2 C201 C202 77.1(4)
C211 P2 C201 C206 40.0(4)
C25 P2 C201 C206 148.9(4)
Cu1 P2 C201 C206 -90.7(4)
C206 C201 C202 C203 0.2(7)
P2 C201 C202 C203 -167.5(4)
C201 C202 C203 C204 0.7(9)
C202 C203 C204 C205 -1.4(10)
C203 C204 C205 C206 1.1(10)
C204 C205 C206 C201 -0.2(9)
C202 C201 C206 C205 -0.4(7)
P2 C201 C206 C205 167.7(4)
C201 P2 C211 C212 -134.1(4)
C25 P2 C211 C212 116.8(4)
Cu1 P2 C211 C212 -13.6(5)
C201 P2 C211 C216 49.5(5)
C25 P2 C211 C216 -59.6(5)
Cu1 P2 C211 C216 170.0(4)
C216 C211 C212 C213 0.2(8)
P2 C211 C212 C213 -176.4(5)
C211 C212 C213 C214 -0.1(10)
C212 C213 C214 C215 0.6(11)
C213 C214 C215 C216 -1.4(11)
C214 C215 C216 C211 1.6(11)
C212 C211 C216 C215 -1.0(9)
P2 C211 C216 C215 175.5(5)
C26 P3 C301 C302 -89.2(4)
C311 P3 C301 C302 164.9(3)
Cu2 P3 C301 C302 40.4(4)
C26 P3 C301 C306 91.7(4)
C311 P3 C301 C306 -14.3(4)
Cu2 P3 C301 C306 -138.7(3)
C306 C301 C302 C303 -0.4(7)
P3 C301 C302 C303 -179.5(4)
C301 C302 C303 C304 1.3(8)
C302 C303 C304 C305 -0.7(8)
C303 C304 C305 C306 -0.7(8)
C304 C305 C306 C301 1.6(8)
C302 C301 C306 C305 -1.1(7)
P3 C301 C306 C305 178.1(4)
C26 P3 C311 C316 -0.8(4)
C301 P3 C311 C316 106.3(4)
Cu2 P3 C311 C316 -128.8(4)
C26 P3 C311 C312 178.0(3)
C301 P3 C311 C312 -74.9(4)
Cu2 P3 C311 C312 50.0(4)
C316 C311 C312 C313 -0.3(7)
P3 C311 C312 C313 -179.2(4)
C311 C312 C313 C314 1.0(8)
C312 C313 C314 C315 -0.9(8)
C313 C314 C315 C316 0.2(9)
C312 C311 C316 C315 -0.4(8)
P3 C311 C316 C315 178.3(4)
C314 C315 C316 C311 0.5(9)
C411 P4 C401 C406 123.4(4)
C25 P4 C401 C406 -127.8(4)
Cu2 P4 C401 C406 1.1(4)
C411 P4 C401 C402 -57.1(5)
C25 P4 C401 C402 51.7(5)
Cu2 P4 C401 C402 -179.4(4)
C406 C401 C402 C403 1.1(8)
P4 C401 C402 C403 -178.5(5)
C401 C402 C403 C404 -0.1(10)
C402 C403 C404 C405 -0.7(11)
C403 C404 C405 C406 0.5(10)
C402 C401 C406 C405 -1.3(8)
P4 C401 C406 C405 178.3(4)
C404 C405 C406 C401 0.5(9)
C401 P4 C411 C416 -25.0(5)
C25 P4 C411 C416 -136.2(4)
Cu2 P4 C411 C416 103.6(4)
C401 P4 C411 C412 164.3(4)
C25 P4 C411 C412 53.0(4)
Cu2 P4 C411 C412 -67.1(4)
C416 C411 C412 C413 -0.3(7)
P4 C411 C412 C413 170.7(4)
C411 C412 C413 C414 0.7(8)
C412 C413 C414 C415 -0.4(9)
C413 C414 C415 C416 -0.1(10)
C412 C411 C416 C415 -0.3(8)
P4 C411 C416 C415 -171.2(5)
C414 C415 C416 C411 0.5(10)

loop_
_platon_squeeze_void_nr
_platon_squeeze_void_average_x
_platon_squeeze_void_average_y
_platon_squeeze_void_average_z
_platon_squeeze_void_volume
_platon_squeeze_void_count_electrons
_platon_squeeze_void_content
1 -0.153 0.323 0.272 129 13 ' '
2 0.152 0.677 0.728 128 13 ' '
3 0.041 0.963 0.508 9 0 ' '
4 0.186 0.877 0.639 13 1 ' '
5 0.347 0.177 0.772 128 13 ' '
6 0.314 0.377 0.861 13 1 ' '
7 0.459 0.463 0.992 9 0 ' '
8 0.653 0.823 0.228 129 13 ' '
9 0.548 0.544 0.009 9 0 ' '
10 0.686 0.623 0.139 12 1 ' '
11 0.814 0.123 0.361 12 1 ' '
12 0.951 0.044 0.491 8 0 ' '
